data_7716900
loop_
_publ_author_name
'Beki&#x15f;, Deniz F'
'Thomas-Hargreaves, Lewis R'
'Ivlev, Sergei I.'
'Buchner, Magnus R.'

_publ_section_title
;
 Multinuclear beryllium amide and imide complexes: structure, properties
 and bonding.
;
_journal_issue 37
_journal_name_full 'Dalton transactions (Cambridge, England : 2003)'
_journal_page_first 15551
_journal_page_last 15564
_journal_paper_doi 10.1039/d4dt02269f
_journal_volume 53
_journal_year 2024
_chemical_formula_moiety 'C54 H72 Be3 N6, C6 H6'
_chemical_formula_sum 'C60 H78 Be3 N6'
_chemical_formula_weight 910.31
_space_group_crystal_system triclinic
_space_group_IT_number 2
_space_group_name_Hall '-P 1'
_space_group_name_H-M_alt 'P -1'
_atom_sites_solution_hydrogens mixed
_atom_sites_solution_primary dual
_atom_sites_solution_secondary difmap
_audit_creation_method SHELXL-2019/1
_audit_update_record
;
2024-07-23 deposited with the CCDC.	2024-08-27 downloaded from the CCDC.
;
_cell_angle_alpha 63.743(8)
_cell_angle_beta 71.969(9)
_cell_angle_gamma 72.777(8)
_cell_formula_units_Z 2
_cell_length_a 14.2365(15)
_cell_length_b 14.6407(15)
_cell_length_c 15.7210(18)
_cell_measurement_reflns_used 20991
_cell_measurement_temperature 100
_cell_measurement_theta_max 75.93
_cell_measurement_theta_min 2.95
_cell_volume 2745.2(6)
_computing_cell_refinement
;
X-Area Recipe 1.36.0.0 (STOE, 2020)
;
_computing_data_collection
;
X-Area Pilatus3_SV 1.31.170.0 (STOE, 2020)
;
_computing_data_reduction
;
X-Area Integrate 1.78.3.0 (STOE, 2020)
X-Area LANA 1.83.8.0 (STOE, 2020)
;
_computing_publication_material
;
STOE & Cie GmbH, X-Area, software package for collecting single-crystal or
multi-domain crystal data on STOE area-detector diffractometers, for image
processing, for the correction and scaling of reflection intensities and
for outlier rejection, version 1.90, Darmstadt 2020
;
_computing_structure_refinement 'SHELXL-2019/1 (Sheldrick, 2019)'
_diffrn_ambient_temperature 100
_diffrn_detector Pilatus300K
_diffrn_detector_area_resol_mean 5.81
_diffrn_detector_type 'DECTRIS PILATUS 300K'
_diffrn_measured_fraction_theta_full 0.992
_diffrn_measured_fraction_theta_max 0.975
_diffrn_measurement_details ' 5283 frames, detector distance = 60 mm'
_diffrn_measurement_device 'Eulerian 4-circle diffractometer'
_diffrn_measurement_device_type 'STOE STADIVARI'
_diffrn_measurement_method 'rotation method, \w scans'
_diffrn_radiation_collimation '0.5 mm diameter'
_diffrn_radiation_monochromator 'Graded multilayer mirror'
_diffrn_radiation_polarisn_norm 270
_diffrn_radiation_probe x-ray
_diffrn_radiation_type 'Cu K\a'
_diffrn_radiation_wavelength 1.54186
_diffrn_reflns_av_R_equivalents 0.0661
_diffrn_reflns_av_unetI/netI 0.0598
_diffrn_reflns_Laue_measured_fraction_full 0.992
_diffrn_reflns_Laue_measured_fraction_max 0.975
_diffrn_reflns_limit_h_max 17
_diffrn_reflns_limit_h_min -17
_diffrn_reflns_limit_k_max 18
_diffrn_reflns_limit_k_min -17
_diffrn_reflns_limit_l_max 15
_diffrn_reflns_limit_l_min -19
_diffrn_reflns_number 67425
_diffrn_reflns_point_group_measured_fraction_full 0.992
_diffrn_reflns_point_group_measured_fraction_max 0.975
_diffrn_reflns_theta_full 67.686
_diffrn_reflns_theta_max 76.230
_diffrn_reflns_theta_min 3.205
_diffrn_source 'GeniX 3D HF Cu'
_diffrn_source_current 0.600
_diffrn_source_power 0.030
_diffrn_source_voltage 50
_exptl_absorpt_coefficient_mu 0.476
_exptl_absorpt_correction_T_max 0.9137
_exptl_absorpt_correction_T_min 0.2940
_exptl_absorpt_correction_type multi-scan
_exptl_absorpt_process_details
;
STOE X-Red32, absorption correction by Gaussian integration, analogous to
P. Coppens in: F. R. Ahmed (Editor), "Crystallographic Computing", Munksgaard,
Copenhagen (1970), 255 - 270. Afterwards scaling of reflection intensities was
performed within STOE LANA. J. Koziskova, F. Hahn, J. Richter, J. Kozisek, Acta
Chimica Slovaca, vol. 9, no. 2, 2016, pp. 136 - 140.
Finally a spherical absorption correction was done within STOE LANA.
;
_exptl_crystal_colour colorless
_exptl_crystal_density_diffrn 1.101
_exptl_crystal_density_method 'not measured'
_exptl_crystal_description block
_exptl_crystal_F_000 984
_exptl_crystal_size_max 0.200
_exptl_crystal_size_mid 0.200
_exptl_crystal_size_min 0.100
_refine_diff_density_max 0.201
_refine_diff_density_min -0.204
_refine_diff_density_rms 0.046
_refine_ls_extinction_coef 0.00201(19)
_refine_ls_extinction_expression Fc^*^=kFc[1+0.001xFc^2^\l^3^/sin(2\q)]^-1/4^
_refine_ls_extinction_method 'SHELXL-2019/1 (Sheldrick 2019)'
_refine_ls_goodness_of_fit_ref 0.874
_refine_ls_hydrogen_treatment mixed
_refine_ls_matrix_type full
_refine_ls_number_parameters 927
_refine_ls_number_reflns 11226
_refine_ls_number_restraints 2052
_refine_ls_restrained_S_all 0.838
_refine_ls_R_factor_all 0.0942
_refine_ls_R_factor_gt 0.0497
_refine_ls_shift/su_max 0.015
_refine_ls_shift/su_mean 0.000
_refine_ls_structure_factor_coef Fsqd
_refine_ls_weighting_details 'w=1/[\s^2^(Fo^2^)+(0.0733P)^2^] where P=(Fo^2^+2Fc^2^)/3'
_refine_ls_weighting_scheme calc
_refine_ls_wR_factor_gt 0.1183
_refine_ls_wR_factor_ref 0.1377
_reflns_Friedel_coverage 0.000
_reflns_number_gt 6113
_reflns_number_total 11226
_reflns_threshold_expression 'I > 2\s(I)'
_cod_data_source_file d4dt02269f2.cif
_cod_data_source_block LTH473
_cod_depositor_comments 'Adding full bibliography for 7716897--7716901.cif.'
_cod_database_code 7716900
_shelx_shelxl_version_number 2019/1
_shelx_space_group_comment
;
The symmetry employed for this shelxl refinement is uniquely defined
by the following loop, which should always be used as a source of
symmetry information in preference to the above space-group names.
They are only intended as comments.
;
_shelx_estimated_absorpt_t_min 0.911
_shelx_estimated_absorpt_t_max 0.954

loop_
_space_group_symop_operation_xyz
'x, y, z'
'-x, -y, -z'

loop_
_atom_site_label
_atom_site_type_symbol
_atom_site_fract_x
_atom_site_fract_y
_atom_site_fract_z
_atom_site_U_iso_or_equiv
_atom_site_adp_type
_atom_site_occupancy
_atom_site_site_symmetry_order
_atom_site_calc_flag
_atom_site_refinement_flags_posn
_atom_site_refinement_flags_adp
_atom_site_refinement_flags_occupancy
_atom_site_disorder_assembly
_atom_site_disorder_group
N2B N 0.4718(3) 0.5068(2) 0.8264(3) 0.0420(9) Uani 0.456(2) 1 d D U P A 2
H2NB H 0.423(4) 0.554(4) 0.828(4) 0.063 Uiso 0.456(2) 1 d . U P A 2
N2A N 0.5655(2) 0.4381(2) 0.8230(2) 0.0399(7) Uani 0.544(2) 1 d D U P A 1
H2NA H 0.634(3) 0.400(3) 0.828(3) 0.060 Uiso 0.544(2) 1 d . U P A 1
N2 N 0.73983(11) 0.74484(11) 0.59053(12) 0.0395(3) Uani 1 1 d . U . . .
H2N H 0.6941(15) 0.7991(16) 0.6016(15) 0.059 Uiso 1 1 d . U . . .
N3A N 0.83002(19) 0.8604(2) 0.4080(2) 0.0439(6) Uani 0.644(2) 1 d D U P A 1
H3NA H 0.831(3) 0.883(3) 0.445(3) 0.066 Uiso 0.644(2) 1 d . U P A 1
N3B N 0.8049(3) 0.8153(4) 0.3596(3) 0.0463(12) Uani 0.356(2) 1 d D U P A 2
H3NB H 0.773(5) 0.794(5) 0.323(5) 0.069 Uiso 0.356(2) 1 d . U P A 2
N5 N 0.53993(12) 0.67172(13) 0.66956(12) 0.0444(4) Uani 1 1 d . U . . .
H5N H 0.5014(16) 0.6714(17) 0.6323(16) 0.067 Uiso 1 1 d . U . . .
N1 N 0.68648(13) 0.69712(12) 0.47678(13) 0.0491(4) Uani 1 1 d . U . . .
H1N H 0.7240(17) 0.6433(18) 0.4650(17) 0.074 Uiso 1 1 d . U . . .
N4 N 0.69580(15) 0.52855(12) 0.67570(14) 0.0560(5) Uani 1 1 d . U . . .
H4N H 0.7383(18) 0.5260(19) 0.7106(18) 0.084 Uiso 1 1 d . U . . .
C8 C 0.40048(16) 0.88335(17) 0.22551(16) 0.0587(6) Uani 1 1 d . . . . .
H8A H 0.358223 0.945074 0.236501 0.088 Uiso 1 1 calc R U . . .
H8B H 0.358249 0.833734 0.240941 0.088 Uiso 1 1 calc R U . . .
H8C H 0.435646 0.903280 0.157399 0.088 Uiso 1 1 calc R U . . .
C1 C 0.61605(14) 0.74253(14) 0.41271(14) 0.0414(4) Uani 1 1 d . . . . .
C9 C 0.68813(15) 0.59881(14) 0.34740(15) 0.0461(5) Uani 1 1 d . . . . .
H9A H 0.671878 0.575707 0.304761 0.069 Uiso 1 1 calc R U . . .
H9B H 0.684539 0.543934 0.412524 0.069 Uiso 1 1 calc R U . . .
H9C H 0.756219 0.614252 0.321622 0.069 Uiso 1 1 calc R U . . .
C10 C 0.82536(13) 0.72644(14) 0.63049(14) 0.0410(4) Uani 1 1 d . . . . .
C11 C 0.91316(14) 0.65806(15) 0.60951(15) 0.0452(5) Uani 1 1 d . . . . .
C12 C 0.99466(15) 0.64073(18) 0.64918(17) 0.0584(6) Uani 1 1 d . . . . .
H12 H 1.053342 0.593134 0.635979 0.070 Uiso 1 1 calc R U . . .
C13 C 0.99395(17) 0.6899(2) 0.70713(19) 0.0694(7) Uani 1 1 d . . . . .
C14 C 0.90791(17) 0.7603(2) 0.72309(17) 0.0662(7) Uani 1 1 d . . . . .
H14 H 0.905910 0.795742 0.761881 0.079 Uiso 1 1 calc R U . . .
C15 C 0.82445(15) 0.78142(16) 0.68497(15) 0.0495(5) Uani 1 1 d . . . . .
C16 C 0.92497(15) 0.60944(16) 0.53858(16) 0.0528(5) Uani 1 1 d . . . . .
H16A H 0.927760 0.663291 0.472983 0.079 Uiso 1 1 calc R U . . .
H16B H 0.867559 0.575944 0.556529 0.079 Uiso 1 1 calc R U . . .
H16C H 0.987240 0.557632 0.540326 0.079 Uiso 1 1 calc R U . . .
C17 C 1.0845(2) 0.6696(3) 0.7493(2) 0.1114(12) Uani 1 1 d . . . . .
H17A H 1.141288 0.626666 0.721656 0.167 Uiso 1 1 calc R U . . .
H17B H 1.067728 0.633250 0.819873 0.167 Uiso 1 1 calc R U . . .
H17C H 1.102637 0.735634 0.733449 0.167 Uiso 1 1 calc R U . . .
C18 C 0.73813(16) 0.86847(16) 0.69586(18) 0.0616(6) Uani 1 1 d . . . . .
H18A H 0.748992 0.894667 0.738970 0.092 Uiso 1 1 calc R U . . .
H18B H 0.674905 0.842318 0.723512 0.092 Uiso 1 1 calc R U . . .
H18C H 0.734716 0.924682 0.632127 0.092 Uiso 1 1 calc R U . . .
C19 C 0.73043(16) 0.44041(13) 0.64779(15) 0.0498(5) Uani 1 1 d . . . . .
C20 C 0.82030(16) 0.37098(14) 0.66878(15) 0.0476(5) Uani 1 1 d . . . . .
C21 C 0.85099(15) 0.28815(14) 0.63967(14) 0.0476(5) Uani 1 1 d . . . . .
H21 H 0.911837 0.241367 0.653893 0.057 Uiso 1 1 calc R U . . .
C22 C 0.79598(16) 0.27092(15) 0.59034(15) 0.0500(5) Uani 1 1 d . . . . .
C23 C 0.70555(16) 0.33827(14) 0.57443(15) 0.0503(5) Uani 1 1 d . . . . .
H23 H 0.665713 0.326907 0.542699 0.060 Uiso 1 1 calc R U . . .
C24 C 0.67090(16) 0.42156(13) 0.60299(15) 0.0490(5) Uani 1 1 d . . . . .
C25 C 0.87913(17) 0.37915(15) 0.72991(17) 0.0565(6) Uani 1 1 d . . . . .
H25A H 0.891855 0.449886 0.703043 0.085 Uiso 1 1 calc R U . . .
H25B H 0.943320 0.330264 0.729568 0.085 Uiso 1 1 calc R U . . .
H25C H 0.840252 0.362585 0.796629 0.085 Uiso 1 1 calc R U . . .
C26 C 0.83192(18) 0.18100(17) 0.55786(18) 0.0632(6) Uani 1 1 d . . . . .
H26A H 0.776467 0.170550 0.540648 0.095 Uiso 1 1 calc R U . . .
H26B H 0.855120 0.118038 0.610668 0.095 Uiso 1 1 calc R U . . .
H26C H 0.887460 0.196191 0.501229 0.095 Uiso 1 1 calc R U . . .
C27 C 0.56604(16) 0.48385(14) 0.59253(16) 0.0551(6) Uani 1 1 d . . . . .
H27A H 0.569869 0.556903 0.552545 0.083 Uiso 1 1 calc R U . . .
H27B H 0.524247 0.477501 0.656773 0.083 Uiso 1 1 calc R U . . .
H27C H 0.536235 0.457404 0.561499 0.083 Uiso 1 1 calc R U . . .
C28 C 0.48229(13) 0.74430(15) 0.71349(14) 0.0441(4) Uani 1 1 d . . . . .
C29 C 0.39181(14) 0.80801(16) 0.68602(15) 0.0518(5) Uani 1 1 d . . . . .
C30 C 0.34065(15) 0.88008(17) 0.72711(16) 0.0596(6) Uani 1 1 d . . . . .
H30 H 0.279755 0.922835 0.708511 0.072 Uiso 1 1 calc R U . . .
C31 C 0.37479(15) 0.89225(16) 0.79424(15) 0.0560(6) Uani 1 1 d . . . . .
C32 C 0.46149(14) 0.82467(15) 0.82437(14) 0.0506(5) Uani 1 1 d . . . . .
H32 H 0.484980 0.830088 0.872015 0.061 Uiso 1 1 calc R U . . .
C33 C 0.51447(13) 0.74963(14) 0.78662(14) 0.0437(4) Uani 1 1 d . . . . .
C34 C 0.34809(16) 0.79630(18) 0.61587(17) 0.0658(7) Uani 1 1 d . . . . .
H34A H 0.286293 0.847941 0.604767 0.099 Uiso 1 1 calc R U . . .
H34B H 0.332741 0.726580 0.643169 0.099 Uiso 1 1 calc R U . . .
H34C H 0.396907 0.806814 0.554219 0.099 Uiso 1 1 calc R U . . .
C35 C 0.31996(18) 0.97424(19) 0.83558(17) 0.0756(8) Uani 1 1 d . . . . .
H35A H 0.344491 1.039165 0.793485 0.113 Uiso 1 1 calc R U . . .
H35B H 0.332252 0.951046 0.900640 0.113 Uiso 1 1 calc R U . . .
H35C H 0.247651 0.985563 0.839364 0.113 Uiso 1 1 calc R U . . .
C36 C 0.60017(13) 0.67023(15) 0.83149(14) 0.0445(4) Uani 1 1 d . . . . .
H36A H 0.660198 0.667684 0.780350 0.067 Uiso 1 1 calc R U . . .
H36B H 0.581005 0.601847 0.865575 0.067 Uiso 1 1 calc R U . . .
H36C H 0.614627 0.689891 0.877517 0.067 Uiso 1 1 calc R U . . .
C2 C 0.55257(14) 0.83800(13) 0.40715(14) 0.0410(4) Uani 1 1 d . . . . .
C3 C 0.48376(14) 0.88063(13) 0.34687(13) 0.0415(4) Uani 1 1 d . . . . .
H3 H 0.439877 0.944382 0.344704 0.050 Uiso 1 1 calc R U . . .
C4 C 0.47659(14) 0.83391(14) 0.28980(14) 0.0427(4) Uani 1 1 d . . . . .
C5 C 0.54380(14) 0.74225(14) 0.29255(14) 0.0417(4) Uani 1 1 d . . . . .
H5 H 0.542295 0.710156 0.252170 0.050 Uiso 1 1 calc R U . . .
C6 C 0.61332(14) 0.69581(13) 0.35252(14) 0.0406(4) Uani 1 1 d . . . . .
C7 C 0.55987(15) 0.89888(13) 0.46028(14) 0.0435(4) Uani 1 1 d . . . . .
H7A H 0.626015 0.918874 0.436299 0.065 Uiso 1 1 calc R U . . .
H7B H 0.551048 0.856068 0.529876 0.065 Uiso 1 1 calc R U . . .
H7C H 0.507295 0.961293 0.449235 0.065 Uiso 1 1 calc R U . . .
Be1 Be 0.66527(18) 0.66060(17) 0.6032(2) 0.0403(5) Uani 1 1 d . . . . .
Be2A Be 0.7583(6) 0.7792(5) 0.4743(4) 0.0388(12) Uani 0.644(2) 1 d D U P A 1
Be2B Be 0.7586(13) 0.7580(10) 0.4669(8) 0.043(2) Uani 0.356(2) 1 d D U P A 2
Be3A Be 0.5889(6) 0.5401(6) 0.7370(7) 0.0454(15) Uani 0.544(2) 1 d D U P A 1
Be3B Be 0.5604(7) 0.5543(8) 0.7387(8) 0.0494(19) Uani 0.456(2) 1 d D U P A 2
C1_1 C 0.9162(3) 0.8557(3) 0.2488(3) 0.0383(9) Uani 0.644(2) 1 d D U P A 1
C2_1 C 0.9898(4) 0.8863(4) 0.1658(4) 0.0488(11) Uani 0.644(2) 1 d D U P A 1
H2_1 H 1.000524 0.859063 0.118099 0.059 Uiso 0.644(2) 1 calc R U P A 1
C3_1 C 1.0485(4) 0.9554(4) 0.1498(4) 0.0529(12) Uani 0.644(2) 1 d D U P A 1
C4_1 C 1.0300(3) 0.9943(3) 0.2202(4) 0.0513(10) Uani 0.644(2) 1 d D U P A 1
H4_1 H 1.069139 1.042034 0.210293 0.062 Uiso 0.644(2) 1 calc R U P A 1
C5_1 C 0.9560(3) 0.9667(3) 0.3057(3) 0.0414(8) Uani 0.644(2) 1 d D U P A 1
C6_1 C 0.8990(3) 0.8945(3) 0.3213(3) 0.0388(9) Uani 0.644(2) 1 d D U P A 1
C7_1 C 0.8575(2) 0.7785(2) 0.2624(2) 0.0472(8) Uani 0.644(2) 1 d D U P A 1
H7A_1 H 0.785684 0.808992 0.270022 0.071 Uiso 0.644(2) 1 calc R U P A 1
H7B_1 H 0.869162 0.716127 0.320390 0.071 Uiso 0.644(2) 1 calc R U P A 1
H7C_1 H 0.879394 0.760040 0.205520 0.071 Uiso 0.644(2) 1 calc R U P A 1
C8_1 C 1.1326(3) 0.9827(4) 0.0607(3) 0.0824(14) Uani 0.644(2) 1 d D U P A 1
H8A_1 H 1.126325 0.958283 0.014257 0.124 Uiso 0.644(2) 1 calc R U P A 1
H8B_1 H 1.197664 0.949430 0.079783 0.124 Uiso 0.644(2) 1 calc R U P A 1
H8C_1 H 1.128087 1.058072 0.030674 0.124 Uiso 0.644(2) 1 calc R U P A 1
C9_1 C 0.9406(2) 1.0105(2) 0.3805(2) 0.0508(8) Uani 0.644(2) 1 d D U P A 1
H9A_1 H 0.985515 1.059944 0.356885 0.076 Uiso 0.644(2) 1 calc R U P A 1
H9B_1 H 0.955706 0.954059 0.441047 0.076 Uiso 0.644(2) 1 calc R U P A 1
H9C_1 H 0.870649 1.045874 0.392215 0.076 Uiso 0.644(2) 1 calc R U P A 1
C1_2 C 0.9259(7) 0.8651(6) 0.2049(6) 0.0491(19) Uani 0.356(2) 1 d D U P A 2
C2_2 C 1.0017(7) 0.9198(6) 0.1453(7) 0.055(2) Uani 0.356(2) 1 d D U P A 2
H2_2 H 1.031327 0.915151 0.083949 0.066 Uiso 0.356(2) 1 calc R U P A 2
C3_2 C 1.0369(7) 0.9814(8) 0.1707(7) 0.060(2) Uani 0.356(2) 1 d D U P A 2
C4_2 C 0.9919(6) 0.9882(6) 0.2598(6) 0.0473(18) Uani 0.356(2) 1 d D U P A 2
H4_2 H 1.013615 1.031075 0.278154 0.057 Uiso 0.356(2) 1 calc R U P A 2
C5_2 C 0.9159(6) 0.9344(6) 0.3232(5) 0.0458(17) Uani 0.356(2) 1 d D U P A 2
C6_2 C 0.8827(5) 0.8724(6) 0.2958(5) 0.0421(15) Uani 0.356(2) 1 d D U P A 2
C7_2 C 0.8919(5) 0.7961(5) 0.1752(4) 0.0582(16) Uani 0.356(2) 1 d D U P A 2
H7A_2 H 0.822740 0.825149 0.165455 0.087 Uiso 0.356(2) 1 calc R U P A 2
H7B_2 H 0.894623 0.726319 0.226335 0.087 Uiso 0.356(2) 1 calc R U P A 2
H7C_2 H 0.936303 0.792410 0.114705 0.087 Uiso 0.356(2) 1 calc R U P A 2
C8_2 C 1.1244(5) 1.0347(7) 0.1047(6) 0.086(3) Uani 0.356(2) 1 d D U P A 2
H8A_2 H 1.123753 1.052575 0.037008 0.130 Uiso 0.356(2) 1 calc R U P A 2
H8B_2 H 1.187667 0.988032 0.120081 0.130 Uiso 0.356(2) 1 calc R U P A 2
H8C_2 H 1.118415 1.098026 0.114465 0.130 Uiso 0.356(2) 1 calc R U P A 2
C9_2 C 0.8705(4) 0.9433(5) 0.4204(4) 0.0500(14) Uani 0.356(2) 1 d D U P A 2
H9A_2 H 0.889436 1.002447 0.420323 0.075 Uiso 0.356(2) 1 calc R U P A 2
H9B_2 H 0.895515 0.879582 0.471580 0.075 Uiso 0.356(2) 1 calc R U P A 2
H9C_2 H 0.797102 0.953508 0.432351 0.075 Uiso 0.356(2) 1 calc R U P A 2
C1_3 C 0.3882(4) 0.4223(3) 0.8751(3) 0.0384(10) Uani 0.544(2) 1 d D U P A 1
C2_3 C 0.3160(3) 0.3599(4) 0.9232(3) 0.0427(9) Uani 0.544(2) 1 d D U P A 1
H2_3 H 0.247193 0.390945 0.923369 0.051 Uiso 0.544(2) 1 calc R U P A 1
C3_3 C 0.3418(4) 0.2525(4) 0.9715(4) 0.0461(10) Uani 0.544(2) 1 d D U P A 1
C4_3 C 0.4432(4) 0.2108(4) 0.9691(4) 0.0417(11) Uani 0.544(2) 1 d D U P A 1
H4_3 H 0.462600 0.137964 1.000597 0.050 Uiso 0.544(2) 1 calc R U P A 1
C5_3 C 0.5178(3) 0.2705(4) 0.9229(3) 0.0368(10) Uani 0.544(2) 1 d D U P A 1
C6_3 C 0.4901(4) 0.3787(4) 0.8740(3) 0.0338(9) Uani 0.544(2) 1 d D U P A 1
C7_3 C 0.3575(3) 0.5369(3) 0.8218(3) 0.0474(9) Uani 0.544(2) 1 d D U P A 1
H7A_3 H 0.382684 0.554860 0.751984 0.071 Uiso 0.544(2) 1 calc R U P A 1
H7B_3 H 0.385832 0.574540 0.843335 0.071 Uiso 0.544(2) 1 calc R U P A 1
H7C_3 H 0.284000 0.556167 0.835452 0.071 Uiso 0.544(2) 1 calc R U P A 1
C8_3 C 0.2614(3) 0.1862(3) 1.0213(3) 0.0670(13) Uani 0.544(2) 1 d D U P A 1
H8A_3 H 0.236542 0.180995 0.972292 0.100 Uiso 0.544(2) 1 calc R U P A 1
H8B_3 H 0.205744 0.217835 1.060705 0.100 Uiso 0.544(2) 1 calc R U P A 1
H8C_3 H 0.290062 0.116714 1.063019 0.100 Uiso 0.544(2) 1 calc R U P A 1
C9_3 C 0.6267(3) 0.2195(3) 0.9238(3) 0.0447(9) Uani 0.544(2) 1 d D U P A 1
H9A_3 H 0.665668 0.237578 0.857018 0.067 Uiso 0.544(2) 1 calc R U P A 1
H9B_3 H 0.632000 0.144073 0.955754 0.067 Uiso 0.544(2) 1 calc R U P A 1
H9C_3 H 0.653212 0.243666 0.959203 0.067 Uiso 0.544(2) 1 calc R U P A 1
C1_4 C 0.3433(4) 0.4009(4) 0.8853(4) 0.0391(11) Uani 0.456(2) 1 d D U P A 2
C2_4 C 0.3168(4) 0.3029(5) 0.9286(4) 0.0492(12) Uani 0.456(2) 1 d D U P A 2
H2_4 H 0.249668 0.297604 0.935725 0.059 Uiso 0.456(2) 1 calc R U P A 2
C3_4 C 0.3871(6) 0.2132(4) 0.9614(4) 0.0516(14) Uani 0.456(2) 1 d D U P A 2
C4_4 C 0.4841(5) 0.2241(5) 0.9518(4) 0.0445(14) Uani 0.456(2) 1 d D U P A 2
H4_4 H 0.532655 0.163792 0.975420 0.053 Uiso 0.456(2) 1 calc R U P A 2
C5_4 C 0.5116(4) 0.3196(5) 0.9092(4) 0.0368(12) Uani 0.456(2) 1 d D U P A 2
C6_4 C 0.4421(5) 0.4097(4) 0.8734(3) 0.0338(12) Uani 0.456(2) 1 d D U P A 2
C7_4 C 0.2665(3) 0.4972(3) 0.8445(3) 0.0502(11) Uani 0.456(2) 1 d D U P A 2
H7A_4 H 0.291968 0.533456 0.775128 0.075 Uiso 0.456(2) 1 calc R U P A 2
H7B_4 H 0.255050 0.543297 0.878281 0.075 Uiso 0.456(2) 1 calc R U P A 2
H7C_4 H 0.203141 0.477008 0.853994 0.075 Uiso 0.456(2) 1 calc R U P A 2
C8_4 C 0.3572(5) 0.1081(4) 1.0020(4) 0.0806(19) Uani 0.456(2) 1 d D U P A 2
H8A_4 H 0.320459 0.107041 0.959202 0.121 Uiso 0.456(2) 1 calc R U P A 2
H8B_4 H 0.314236 0.095508 1.066800 0.121 Uiso 0.456(2) 1 calc R U P A 2
H8C_4 H 0.417795 0.053942 1.006311 0.121 Uiso 0.456(2) 1 calc R U P A 2
C9_4 C 0.6178(3) 0.3233(4) 0.9063(4) 0.0531(12) Uani 0.456(2) 1 d D U P A 2
H9A_4 H 0.660092 0.327363 0.842734 0.080 Uiso 0.456(2) 1 calc R U P A 2
H9B_4 H 0.644744 0.260538 0.957015 0.080 Uiso 0.456(2) 1 calc R U P A 2
H9C_4 H 0.617188 0.384412 0.917189 0.080 Uiso 0.456(2) 1 calc R U P A 2
C1_5 C 0.1571(7) 0.5267(4) 1.0828(4) 0.0839(19) Uani 0.637(11) 1 d D U P B 1
H1_5 H 0.173313 0.455748 1.123432 0.101 Uiso 0.637(11) 1 calc R U P B 1
C2_5 C 0.0592(7) 0.5715(7) 1.0737(6) 0.109(3) Uani 0.637(11) 1 d D U P B 1
H2_5 H 0.007958 0.531324 1.109126 0.131 Uiso 0.637(11) 1 calc R U P B 1
C3_5 C 0.0347(7) 0.6730(7) 1.0145(7) 0.135(3) Uani 0.637(11) 1 d D U P B 1
H3_5 H -0.033315 0.703571 1.009556 0.162 Uiso 0.637(11) 1 calc R U P B 1
C4_5 C 0.1089(6) 0.7301(6) 0.9626(8) 0.095(3) Uani 0.637(11) 1 d D U P B 1
H4_5 H 0.091927 0.800583 0.921087 0.114 Uiso 0.637(11) 1 calc R U P B 1
C5_5 C 0.2084(7) 0.6871(6) 0.9693(9) 0.079(2) Uani 0.637(11) 1 d D U P B 1
H5_5 H 0.259827 0.726685 0.931113 0.094 Uiso 0.637(11) 1 calc R U P B 1
C6_5 C 0.2317(6) 0.5852(5) 1.0327(5) 0.088(2) Uani 0.637(11) 1 d D U P B 1
H6_5 H 0.298771 0.555722 1.041617 0.105 Uiso 0.637(11) 1 calc R U P B 1
C1_6 C 0.2046(11) 0.6793(11) 0.9643(15) 0.079(4) Uani 0.363(11) 1 d D U P B 2
H1_6 H 0.269398 0.697248 0.937696 0.095 Uiso 0.363(11) 1 calc R U P B 2
C2_6 C 0.1242(10) 0.7565(10) 0.9423(13) 0.081(3) Uani 0.363(11) 1 d D U P B 2
H2_6 H 0.131794 0.825651 0.900285 0.097 Uiso 0.363(11) 1 calc R U P B 2
C3_6 C 0.0318(9) 0.7294(11) 0.9839(11) 0.115(4) Uani 0.363(11) 1 d D U P B 2
H3_6 H -0.026954 0.779953 0.968943 0.138 Uiso 0.363(11) 1 calc R U P B 2
C4_6 C 0.0232(9) 0.6295(12) 1.0471(13) 0.112(5) Uani 0.363(11) 1 d D U P B 2
H4_6 H -0.042131 0.613658 1.077688 0.134 Uiso 0.363(11) 1 calc R U P B 2
C5_6 C 0.1051(9) 0.5514(11) 1.0682(9) 0.073(3) Uani 0.363(11) 1 d D U P B 2
H5_6 H 0.097292 0.482838 1.112254 0.088 Uiso 0.363(11) 1 calc R U P B 2
C6_6 C 0.1995(7) 0.5767(9) 1.0224(8) 0.062(2) Uani 0.363(11) 1 d D U P B 2
H6_6 H 0.258732 0.525178 1.030826 0.075 Uiso 0.363(11) 1 calc R U P B 2

loop_
_atom_site_aniso_label
_atom_site_aniso_U_11
_atom_site_aniso_U_22
_atom_site_aniso_U_33
_atom_site_aniso_U_23
_atom_site_aniso_U_13
_atom_site_aniso_U_12
N2B 0.0413(19) 0.0303(16) 0.051(2) -0.0136(15) -0.0064(15) -0.0085(14)
N2A 0.0331(15) 0.0387(14) 0.0440(16) -0.0107(12) -0.0089(12) -0.0088(11)
N2 0.0332(8) 0.0334(7) 0.0540(10) -0.0215(7) -0.0039(7) -0.0070(6)
N3A 0.0438(13) 0.0471(13) 0.0485(16) -0.0276(12) 0.0023(11) -0.0172(11)
N3B 0.041(2) 0.051(2) 0.050(2) -0.023(2) -0.0066(18) -0.011(2)
N5 0.0374(8) 0.0561(9) 0.0389(9) -0.0107(7) -0.0092(7) -0.0181(7)
N1 0.0570(10) 0.0398(8) 0.0553(11) -0.0275(8) -0.0200(8) 0.0075(7)
N4 0.0820(13) 0.0314(8) 0.0718(13) -0.0162(8) -0.0491(10) -0.0060(8)
C8 0.0605(14) 0.0590(13) 0.0594(14) -0.0296(11) -0.0217(11) 0.0052(11)
C1 0.0479(11) 0.0373(9) 0.0412(11) -0.0181(8) -0.0108(8) -0.0046(8)
C9 0.0518(11) 0.0384(9) 0.0531(12) -0.0257(9) -0.0087(9) -0.0048(8)
C10 0.0361(9) 0.0414(9) 0.0490(11) -0.0207(9) -0.0005(8) -0.0157(8)
C11 0.0359(10) 0.0489(10) 0.0550(12) -0.0264(10) 0.0001(8) -0.0138(8)
C12 0.0342(10) 0.0762(15) 0.0690(15) -0.0343(13) -0.0038(10) -0.0134(10)
C13 0.0466(13) 0.105(2) 0.0773(18) -0.0475(16) -0.0085(11) -0.0289(13)
C14 0.0612(14) 0.0930(18) 0.0702(16) -0.0485(14) 0.0028(12) -0.0407(13)
C15 0.0468(11) 0.0533(11) 0.0587(13) -0.0313(10) 0.0023(9) -0.0223(9)
C16 0.0384(10) 0.0560(12) 0.0684(15) -0.0377(11) -0.0049(9) 0.0004(9)
C17 0.0614(18) 0.189(4) 0.125(3) -0.086(3) -0.0233(18) -0.037(2)
C18 0.0641(14) 0.0567(12) 0.0787(17) -0.0467(12) 0.0055(12) -0.0205(11)
C19 0.0704(14) 0.0296(8) 0.0574(13) -0.0098(9) -0.0334(11) -0.0103(9)
C20 0.0608(12) 0.0363(9) 0.0530(12) -0.0109(9) -0.0256(10) -0.0149(9)
C21 0.0556(12) 0.0392(9) 0.0514(12) -0.0125(9) -0.0190(9) -0.0133(9)
C22 0.0627(13) 0.0399(10) 0.0525(13) -0.0161(9) -0.0153(10) -0.0158(9)
C23 0.0700(14) 0.0396(10) 0.0519(13) -0.0122(9) -0.0268(10) -0.0190(10)
C24 0.0649(13) 0.0318(9) 0.0572(13) -0.0090(9) -0.0307(10) -0.0127(9)
C25 0.0688(14) 0.0412(10) 0.0719(15) -0.0184(10) -0.0388(12) -0.0075(10)
C26 0.0750(16) 0.0580(13) 0.0724(16) -0.0347(12) -0.0232(12) -0.0111(12)
C27 0.0740(15) 0.0384(9) 0.0669(15) -0.0120(10) -0.0433(12) -0.0131(10)
C28 0.0337(9) 0.0509(10) 0.0369(11) -0.0056(9) -0.0042(7) -0.0141(8)
C29 0.0363(10) 0.0570(12) 0.0421(12) 0.0010(9) -0.0067(8) -0.0146(9)
C30 0.0355(10) 0.0594(13) 0.0495(13) 0.0038(10) -0.0037(9) -0.0058(9)
C31 0.0428(11) 0.0517(11) 0.0420(12) -0.0039(10) 0.0045(9) -0.0017(9)
C32 0.0443(11) 0.0550(11) 0.0357(11) -0.0098(9) -0.0001(8) -0.0067(9)
C33 0.0315(9) 0.0477(10) 0.0378(11) -0.0084(8) -0.0009(7) -0.0077(8)
C34 0.0466(12) 0.0687(14) 0.0669(16) -0.0011(12) -0.0259(11) -0.0148(11)
C35 0.0650(15) 0.0701(15) 0.0507(15) -0.0137(12) 0.0025(11) 0.0136(12)
C36 0.0383(10) 0.0518(11) 0.0410(11) -0.0170(9) -0.0089(8) -0.0056(8)
C2 0.0492(11) 0.0339(9) 0.0410(11) -0.0196(8) -0.0041(8) -0.0065(8)
C3 0.0453(10) 0.0340(8) 0.0392(11) -0.0145(8) -0.0040(8) -0.0035(8)
C4 0.0462(11) 0.0418(9) 0.0391(11) -0.0168(8) -0.0069(8) -0.0073(8)
C5 0.0490(11) 0.0388(9) 0.0413(11) -0.0196(8) -0.0067(8) -0.0101(8)
C6 0.0452(10) 0.0336(8) 0.0428(11) -0.0180(8) -0.0042(8) -0.0073(8)
C7 0.0519(11) 0.0330(8) 0.0447(11) -0.0192(8) -0.0065(8) -0.0038(8)
Be1 0.0407(13) 0.0306(10) 0.0525(15) -0.0141(10) -0.0153(11) -0.0079(9)
Be2A 0.034(2) 0.031(2) 0.051(2) -0.0245(17) -0.0003(16) -0.0023(19)
Be2B 0.044(4) 0.036(5) 0.048(3) -0.023(2) -0.004(2) 0.003(3)
Be3A 0.058(3) 0.039(2) 0.048(3) -0.0075(19) -0.029(2) -0.017(2)
Be3B 0.062(4) 0.046(3) 0.047(3) -0.005(2) -0.026(3) -0.024(3)
C1_1 0.0357(19) 0.0412(17) 0.038(2) -0.013(2) -0.0056(19) -0.0125(14)
C2_1 0.050(2) 0.051(3) 0.044(3) -0.013(2) -0.005(2) -0.0210(19)
C3_1 0.055(3) 0.065(3) 0.042(2) -0.0192(18) 0.0033(17) -0.033(2)
C4_1 0.049(3) 0.0505(19) 0.052(3) -0.014(2) 0.001(2) -0.0266(19)
C5_1 0.036(2) 0.040(2) 0.048(2) -0.0160(19) -0.0041(16) -0.0142(15)
C6_1 0.033(2) 0.038(2) 0.043(2) -0.0154(16) -0.0050(14) -0.0072(15)
C7_1 0.0442(17) 0.0497(16) 0.051(2) -0.0223(15) -0.0027(14) -0.0166(14)
C8_1 0.088(3) 0.114(4) 0.054(2) -0.030(2) 0.019(2) -0.070(3)
C9_1 0.0433(17) 0.0506(17) 0.068(2) -0.0289(16) -0.0062(15) -0.0184(14)
C1_2 0.045(4) 0.049(3) 0.035(4) -0.009(3) -0.008(3) 0.004(3)
C2_2 0.042(4) 0.063(5) 0.037(4) -0.010(4) 0.000(3) -0.003(3)
C3_2 0.047(4) 0.065(5) 0.050(5) -0.013(4) 0.000(4) -0.011(3)
C4_2 0.031(4) 0.051(4) 0.046(5) -0.009(4) -0.003(3) -0.010(3)
C5_2 0.034(4) 0.044(4) 0.049(3) -0.010(3) -0.005(3) -0.010(3)
C6_2 0.034(3) 0.044(3) 0.035(4) -0.007(3) -0.004(3) -0.005(3)
C7_2 0.053(3) 0.063(4) 0.046(4) -0.022(3) -0.011(3) 0.008(3)
C8_2 0.064(4) 0.093(6) 0.072(5) -0.013(4) 0.011(4) -0.028(4)
C9_2 0.048(3) 0.051(3) 0.050(3) -0.013(3) -0.009(2) -0.019(3)
C1_3 0.030(3) 0.0396(19) 0.041(2) -0.0129(15) -0.001(2) -0.011(2)
C2_3 0.035(2) 0.048(3) 0.045(3) -0.014(2) -0.0059(17) -0.0158(19)
C3_3 0.042(3) 0.047(3) 0.049(3) -0.010(2) -0.013(2) -0.017(2)
C4_3 0.043(3) 0.0367(19) 0.050(3) -0.0148(18) -0.010(2) -0.017(2)
C5_3 0.045(2) 0.030(2) 0.035(2) -0.009(2) -0.0096(16) -0.013(2)
C6_3 0.031(2) 0.034(3) 0.034(2) -0.0108(19) -0.0048(19) -0.0102(19)
C7_3 0.0342(18) 0.0444(18) 0.058(2) -0.0142(17) -0.0094(16) -0.0079(15)
C8_3 0.060(3) 0.066(3) 0.073(3) -0.012(2) -0.010(2) -0.036(2)
C9_3 0.049(2) 0.0413(18) 0.045(2) -0.0152(16) -0.0121(15) -0.0102(15)
C1_4 0.032(3) 0.039(3) 0.041(3) -0.014(2) 0.002(2) -0.0119(19)
C2_4 0.043(3) 0.047(3) 0.056(3) -0.016(3) -0.005(2) -0.020(2)
C3_4 0.053(4) 0.040(3) 0.054(3) -0.009(2) -0.007(3) -0.017(3)
C4_4 0.051(4) 0.037(3) 0.039(3) -0.009(2) -0.009(3) -0.010(2)
C5_4 0.040(2) 0.030(3) 0.036(3) -0.012(3) -0.0048(19) -0.006(3)
C6_4 0.030(3) 0.033(3) 0.034(2) -0.0132(19) 0.003(3) -0.009(3)
C7_4 0.034(2) 0.050(2) 0.061(3) -0.022(2) -0.0046(19) -0.0060(18)
C8_4 0.102(5) 0.046(3) 0.085(4) -0.013(3) -0.011(3) -0.032(3)
C9_4 0.041(2) 0.048(2) 0.055(3) -0.006(2) -0.0105(19) -0.0088(19)
C1_5 0.118(5) 0.071(3) 0.062(3) -0.032(2) -0.026(3) 0.002(3)
C2_5 0.124(6) 0.091(5) 0.115(5) -0.026(4) -0.051(5) -0.018(4)
C3_5 0.133(6) 0.100(6) 0.155(8) -0.009(5) -0.073(5) -0.017(4)
C4_5 0.122(6) 0.064(4) 0.103(6) -0.029(3) -0.053(4) 0.004(3)
C5_5 0.122(5) 0.058(3) 0.066(4) -0.026(3) -0.042(4) -0.005(3)
C6_5 0.120(5) 0.069(3) 0.070(3) -0.018(3) -0.039(3) -0.004(3)
C1_6 0.090(7) 0.088(6) 0.067(7) -0.044(5) 0.000(5) -0.023(5)
C2_6 0.093(6) 0.087(6) 0.088(8) -0.046(5) -0.019(5) -0.031(5)
C3_6 0.103(6) 0.108(8) 0.138(10) -0.037(7) -0.027(6) -0.038(5)
C4_6 0.069(5) 0.107(8) 0.143(11) -0.032(7) -0.015(5) -0.029(5)
C5_6 0.064(6) 0.100(7) 0.058(5) -0.033(5) 0.007(4) -0.033(5)
C6_6 0.063(5) 0.089(5) 0.054(5) -0.045(4) 0.002(4) -0.029(4)

loop_
_atom_type_symbol
_atom_type_description
_atom_type_scat_dispersion_real
_atom_type_scat_dispersion_imag
_atom_type_scat_source
C C 0.0181 0.0091 'International Tables Vol C Tables 4.2.6.8 and 6.1.1.4'
H H 0.0000 0.0000 'International Tables Vol C Tables 4.2.6.8 and 6.1.1.4'
Be Be 0.0038 0.0014 'International Tables Vol C Tables 4.2.6.8 and 6.1.1.4'
N N 0.0311 0.0180 'International Tables Vol C Tables 4.2.6.8 and 6.1.1.4'

loop_
_geom_angle_atom_site_label_1
_geom_angle_atom_site_label_2
_geom_angle_atom_site_label_3
_geom_angle
_geom_angle_site_symmetry_1
_geom_angle_site_symmetry_3
_geom_angle_publ_flag
C6_4 N2B Be3B 135.1(6) . . ?
C6_3 N2A Be3A 142.6(4) . . ?
C10 N2 Be2A 117.6(3) . . ?
C10 N2 Be1 131.69(14) . . ?
Be2A N2 Be1 87.2(2) . . ?
C10 N2 Be2B 119.8(6) . . ?
Be1 N2 Be2B 78.0(4) . . ?
C6_1 N3A Be2A 145.8(3) . . ?
C6_2 N3B Be2B 143.9(7) . . ?
C28 N5 Be3B 117.3(5) . . ?
C28 N5 Be1 130.55(14) . . ?
Be3B N5 Be1 90.7(4) . . ?
C28 N5 Be3A 123.5(4) . . ?
Be1 N5 Be3A 79.5(3) . . ?
C1 N1 Be2B 119.5(6) . . ?
C1 N1 Be1 130.36(16) . . ?
Be2B N1 Be1 87.1(5) . . ?
C1 N1 Be2A 117.7(3) . . ?
Be1 N1 Be2A 82.7(2) . . ?
C19 N4 Be3A 117.2(4) . . ?
C19 N4 Be1 129.06(17) . . ?
Be3A N4 Be1 87.0(3) . . ?
C19 N4 Be3B 118.6(4) . . ?
Be1 N4 Be3B 81.5(3) . . ?
C2 C1 C6 119.25(17) . . ?
C2 C1 N1 119.15(16) . . ?
C6 C1 N1 121.52(16) . . ?
C11 C10 C15 119.33(18) . . ?
C11 C10 N2 119.75(17) . . ?
C15 C10 N2 120.79(17) . . ?
C12 C11 C10 118.96(19) . . ?
C12 C11 C16 118.85(18) . . ?
C10 C11 C16 122.00(18) . . ?
C13 C12 C11 122.8(2) . . ?
C14 C13 C12 116.9(2) . . ?
C14 C13 C17 121.5(2) . . ?
C12 C13 C17 121.6(2) . . ?
C13 C14 C15 123.0(2) . . ?
C14 C15 C10 118.86(19) . . ?
C14 C15 C18 119.66(19) . . ?
C10 C15 C18 121.31(19) . . ?
C24 C19 C20 119.63(18) . . ?
C24 C19 N4 119.32(18) . . ?
C20 C19 N4 120.98(17) . . ?
C21 C20 C19 118.90(18) . . ?
C21 C20 C25 119.41(18) . . ?
C19 C20 C25 121.47(18) . . ?
C20 C21 C22 122.54(19) . . ?
C23 C22 C21 117.09(18) . . ?
C23 C22 C26 121.34(19) . . ?
C21 C22 C26 121.55(19) . . ?
C22 C23 C24 122.62(18) . . ?
C23 C24 C19 119.06(19) . . ?
C23 C24 C27 118.77(17) . . ?
C19 C24 C27 121.97(18) . . ?
C33 C28 C29 119.60(19) . . ?
C33 C28 N5 119.68(16) . . ?
C29 C28 N5 120.69(19) . . ?
C30 C29 C28 118.9(2) . . ?
C30 C29 C34 119.67(19) . . ?
C28 C29 C34 121.4(2) . . ?
C29 C30 C31 122.6(2) . . ?
C30 C31 C32 117.6(2) . . ?
C30 C31 C35 121.8(2) . . ?
C32 C31 C35 120.5(2) . . ?
C33 C32 C31 121.9(2) . . ?
C32 C33 C28 119.11(18) . . ?
C32 C33 C36 119.02(18) . . ?
C28 C33 C36 121.67(17) . . ?
C3 C2 C1 119.08(17) . . ?
C3 C2 C7 118.59(16) . . ?
C1 C2 C7 122.26(17) . . ?
C4 C3 C2 122.75(17) . . ?
C5 C4 C3 117.17(18) . . ?
C5 C4 C8 122.08(17) . . ?
C3 C4 C8 120.73(17) . . ?
C4 C5 C6 122.26(17) . . ?
C5 C6 C1 119.34(16) . . ?
C5 C6 C9 119.13(16) . . ?
C1 C6 C9 121.45(17) . . ?
N4 Be1 N1 118.17(16) . . ?
N4 Be1 N2 118.10(15) . . ?
N1 Be1 N2 92.73(14) . . ?
N4 Be1 N5 92.93(15) . . ?
N1 Be1 N5 118.62(16) . . ?
N2 Be1 N5 118.62(16) . . ?
N4 Be1 Be2B 128.7(5) . . ?
N1 Be1 Be2B 41.2(4) . . ?
N2 Be1 Be2B 51.8(3) . . ?
N5 Be1 Be2B 137.9(5) . . ?
N4 Be1 Be3A 42.5(2) . . ?
N1 Be1 Be3A 135.7(3) . . ?
N2 Be1 Be3A 131.2(3) . . ?
N5 Be1 Be3A 50.5(2) . . ?
N4 Be1 Be2A 133.4(3) . . ?
N1 Be1 Be2A 48.88(17) . . ?
N2 Be1 Be2A 43.86(17) . . ?
N5 Be1 Be2A 133.5(3) . . ?
Be3A Be1 Be2A 173.7(3) . . ?
N4 Be1 Be3B 51.6(3) . . ?
N1 Be1 Be3B 133.7(4) . . ?
N2 Be1 Be3B 133.2(4) . . ?
N5 Be1 Be3B 41.3(3) . . ?
Be2B Be1 Be3B 174.9(5) . . ?
N3A Be2A N2 116.9(4) . . ?
N3A Be2A N1 145.6(4) . . ?
N2 Be2A N1 97.4(3) . . ?
N3A Be2A Be1 165.7(4) . . ?
N2 Be2A Be1 48.95(17) . . ?
N1 Be2A Be1 48.47(15) . . ?
N1 Be2B N3B 111.1(8) . . ?
N1 Be2B N2 101.5(6) . . ?
N3B Be2B N2 146.6(8) . . ?
N1 Be2B Be1 51.6(4) . . ?
N3B Be2B Be1 162.8(9) . . ?
N2 Be2B Be1 50.2(3) . . ?
N4 Be3A N2A 113.3(5) . . ?
N4 Be3A N5 100.4(4) . . ?
N2A Be3A N5 146.1(5) . . ?
N4 Be3A Be1 50.6(2) . . ?
N2A Be3A Be1 163.9(5) . . ?
N5 Be3A Be1 50.0(2) . . ?
N5 Be3B N2B 119.1(6) . . ?
N5 Be3B N4 94.9(4) . . ?
N2B Be3B N4 146.0(7) . . ?
N5 Be3B Be1 48.0(2) . . ?
N2B Be3B Be1 167.1(7) . . ?
N4 Be3B Be1 46.9(2) . . ?
C2_1 C1_1 C6_1 120.1(3) . . ?
C2_1 C1_1 C7_1 119.3(4) . . ?
C6_1 C1_1 C7_1 120.6(4) . . ?
C3_1 C2_1 C1_1 122.3(5) . . ?
C2_1 C3_1 C4_1 117.3(4) . . ?
C2_1 C3_1 C8_1 121.1(4) . . ?
C4_1 C3_1 C8_1 121.6(4) . . ?
C3_1 C4_1 C5_1 123.1(4) . . ?
C4_1 C5_1 C6_1 118.6(4) . . ?
C4_1 C5_1 C9_1 120.6(4) . . ?
C6_1 C5_1 C9_1 120.8(4) . . ?
N3A C6_1 C5_1 119.9(4) . . ?
N3A C6_1 C1_1 121.3(4) . . ?
C5_1 C6_1 C1_1 118.7(3) . . ?
C2_2 C1_2 C6_2 118.0(8) . . ?
C2_2 C1_2 C7_2 121.3(8) . . ?
C6_2 C1_2 C7_2 120.7(8) . . ?
C1_2 C2_2 C3_2 123.2(8) . . ?
C4_2 C3_2 C2_2 117.5(7) . . ?
C4_2 C3_2 C8_2 121.6(9) . . ?
C2_2 C3_2 C8_2 120.8(9) . . ?
C5_2 C4_2 C3_2 122.0(7) . . ?
C4_2 C5_2 C6_2 119.1(7) . . ?
C4_2 C5_2 C9_2 119.9(8) . . ?
C6_2 C5_2 C9_2 121.0(7) . . ?
C5_2 C6_2 C1_2 120.2(7) . . ?
C5_2 C6_2 N3B 120.7(7) . . ?
C1_2 C6_2 N3B 119.1(8) . . ?
C2_3 C1_3 C6_3 120.3(4) . . ?
C2_3 C1_3 C7_3 120.1(5) . . ?
C6_3 C1_3 C7_3 119.6(5) . . ?
C1_3 C2_3 C3_3 121.9(4) . . ?
C2_3 C3_3 C4_3 116.9(4) . . ?
C2_3 C3_3 C8_3 120.6(5) . . ?
C4_3 C3_3 C8_3 122.5(5) . . ?
C5_3 C4_3 C3_3 123.2(5) . . ?
C4_3 C5_3 C6_3 118.9(5) . . ?
C4_3 C5_3 C9_3 120.1(5) . . ?
C6_3 C5_3 C9_3 121.0(5) . . ?
C1_3 C6_3 N2A 122.1(5) . . ?
C1_3 C6_3 C5_3 118.9(4) . . ?
N2A C6_3 C5_3 119.0(5) . . ?
C6_4 C1_4 C2_4 120.0(5) . . ?
C6_4 C1_4 C7_4 119.8(6) . . ?
C2_4 C1_4 C7_4 120.0(6) . . ?
C3_4 C2_4 C1_4 121.2(5) . . ?
C2_4 C3_4 C4_4 117.8(5) . . ?
C2_4 C3_4 C8_4 119.6(6) . . ?
C4_4 C3_4 C8_4 122.5(6) . . ?
C5_4 C4_4 C3_4 121.9(6) . . ?
C6_4 C5_4 C4_4 120.5(5) . . ?
C6_4 C5_4 C9_4 121.8(6) . . ?
C4_4 C5_4 C9_4 117.7(6) . . ?
C5_4 C6_4 C1_4 118.6(4) . . ?
C5_4 C6_4 N2B 120.2(6) . . ?
C1_4 C6_4 N2B 121.2(6) . . ?
C2_5 C1_5 C6_5 119.8(6) . . ?
C3_5 C2_5 C1_5 121.0(8) . . ?
C2_5 C3_5 C4_5 119.3(8) . . ?
C3_5 C4_5 C5_5 121.2(7) . . ?
C6_5 C5_5 C4_5 118.8(8) . . ?
C5_5 C6_5 C1_5 119.8(7) . . ?
C2_6 C1_6 C6_6 125.0(12) . . ?
C1_6 C2_6 C3_6 116.4(11) . . ?
C2_6 C3_6 C4_6 120.3(11) . . ?
C5_6 C4_6 C3_6 122.9(11) . . ?
C4_6 C5_6 C6_6 117.3(10) . . ?
C1_6 C6_6 C5_6 117.9(10) . . ?

loop_
_geom_bond_atom_site_label_1
_geom_bond_atom_site_label_2
_geom_bond_distance
_geom_bond_site_symmetry_2
_geom_bond_publ_flag
N2B C6_4 1.406(5) . ?
N2B Be3B 1.604(9) . ?
N2A C6_3 1.398(5) . ?
N2A Be3A 1.549(7) . ?
N2 C10 1.442(2) . ?
N2 Be2A 1.621(6) . ?
N2 Be1 1.765(3) . ?
N2 Be2B 1.806(12) . ?
N3A C6_1 1.389(4) . ?
N3A Be2A 1.583(6) . ?
N3B C6_2 1.432(8) . ?
N3B Be2B 1.540(11) . ?
N5 C28 1.436(3) . ?
N5 Be3B 1.570(10) . ?
N5 Be1 1.768(3) . ?
N5 Be3A 1.783(7) . ?
N1 C1 1.449(2) . ?
N1 Be2B 1.482(13) . ?
N1 Be1 1.764(3) . ?
N1 Be2A 1.775(6) . ?
N4 C19 1.446(2) . ?
N4 Be3A 1.535(8) . ?
N4 Be1 1.756(3) . ?
N4 Be3B 1.885(9) . ?
C8 C4 1.512(3) . ?
C1 C2 1.404(2) . ?
C1 C6 1.406(2) . ?
C9 C6 1.520(2) . ?
C10 C11 1.403(2) . ?
C10 C15 1.407(3) . ?
C11 C12 1.390(3) . ?
C11 C16 1.515(3) . ?
C12 C13 1.385(3) . ?
C13 C14 1.384(3) . ?
C13 C17 1.521(3) . ?
C14 C15 1.388(3) . ?
C15 C18 1.516(3) . ?
C19 C24 1.404(2) . ?
C19 C20 1.405(3) . ?
C20 C21 1.387(3) . ?
C20 C25 1.516(2) . ?
C21 C22 1.395(3) . ?
C22 C23 1.386(3) . ?
C22 C26 1.513(3) . ?
C23 C24 1.387(3) . ?
C24 C27 1.517(3) . ?
C28 C33 1.401(3) . ?
C28 C29 1.411(3) . ?
C29 C30 1.385(3) . ?
C29 C34 1.513(3) . ?
C30 C31 1.385(3) . ?
C31 C32 1.397(3) . ?
C31 C35 1.515(3) . ?
C32 C33 1.392(3) . ?
C33 C36 1.518(2) . ?
C2 C3 1.392(3) . ?
C2 C7 1.507(2) . ?
C3 C4 1.387(2) . ?
C4 C5 1.390(2) . ?
C5 C6 1.394(3) . ?
Be1 Be2B 2.247(11) . ?
Be1 Be3A 2.271(8) . ?
Be1 Be2A 2.337(6) . ?
Be1 Be3B 2.379(9) . ?
C1_1 C2_1 1.384(5) . ?
C1_1 C6_1 1.414(5) . ?
C1_1 C7_1 1.503(4) . ?
C2_1 C3_1 1.389(5) . ?
C3_1 C4_1 1.381(5) . ?
C3_1 C8_1 1.518(5) . ?
C4_1 C5_1 1.406(5) . ?
C5_1 C6_1 1.411(4) . ?
C5_1 C9_1 1.504(4) . ?
C1_2 C2_2 1.381(8) . ?
C1_2 C6_2 1.408(7) . ?
C1_2 C7_2 1.525(8) . ?
C2_2 C3_2 1.389(10) . ?
C3_2 C4_2 1.384(9) . ?
C3_2 C8_2 1.516(9) . ?
C4_2 C5_2 1.388(7) . ?
C5_2 C6_2 1.400(8) . ?
C5_2 C9_2 1.511(8) . ?
C1_3 C2_3 1.388(5) . ?
C1_3 C6_3 1.400(5) . ?
C1_3 C7_3 1.502(5) . ?
C2_3 C3_3 1.399(5) . ?
C3_3 C4_3 1.388(6) . ?
C3_3 C8_3 1.515(5) . ?
C4_3 C5_3 1.389(5) . ?
C5_3 C6_3 1.413(5) . ?
C5_3 C9_3 1.510(5) . ?
C1_4 C6_4 1.399(6) . ?
C1_4 C2_4 1.400(6) . ?
C1_4 C7_4 1.521(6) . ?
C2_4 C3_4 1.390(7) . ?
C3_4 C4_4 1.391(7) . ?
C3_4 C8_4 1.518(6) . ?
C4_4 C5_4 1.376(6) . ?
C5_4 C6_4 1.397(6) . ?
C5_4 C9_4 1.514(6) . ?
C1_5 C2_5 1.375(7) . ?
C1_5 C6_5 1.380(7) . ?
C2_5 C3_5 1.366(8) . ?
C3_5 C4_5 1.366(9) . ?
C4_5 C5_5 1.387(8) . ?
C5_5 C6_5 1.388(7) . ?
C1_6 C2_6 1.357(12) . ?
C1_6 C6_6 1.380(11) . ?
C2_6 C3_6 1.365(11) . ?
C3_6 C4_6 1.374(11) . ?
C4_6 C5_6 1.375(11) . ?
C5_6 C6_6 1.386(9) . ?

loop_
_geom_torsion_atom_site_label_1
_geom_torsion_atom_site_label_2
_geom_torsion_atom_site_label_3
_geom_torsion_atom_site_label_4
_geom_torsion
_geom_torsion_site_symmetry_1
_geom_torsion_site_symmetry_2
_geom_torsion_site_symmetry_3
_geom_torsion_site_symmetry_4
_geom_torsion_publ_flag
Be2B N1 C1 C2 -55.2(6) . . . . ?
Be1 N1 C1 C2 58.8(3) . . . . ?
Be2A N1 C1 C2 -46.0(3) . . . . ?
Be2B N1 C1 C6 121.6(6) . . . . ?
Be1 N1 C1 C6 -124.4(2) . . . . ?
Be2A N1 C1 C6 130.7(3) . . . . ?
Be2A N2 C10 C11 -52.7(3) . . . . ?
Be1 N2 C10 C11 60.3(3) . . . . ?
Be2B N2 C10 C11 -40.5(5) . . . . ?
Be2A N2 C10 C15 123.0(3) . . . . ?
Be1 N2 C10 C15 -124.0(2) . . . . ?
Be2B N2 C10 C15 135.2(5) . . . . ?
C15 C10 C11 C12 4.7(3) . . . . ?
N2 C10 C11 C12 -179.58(17) . . . . ?
C15 C10 C11 C16 -170.22(18) . . . . ?
N2 C10 C11 C16 5.5(3) . . . . ?
C10 C11 C12 C13 -1.5(3) . . . . ?
C16 C11 C12 C13 173.6(2) . . . . ?
C11 C12 C13 C14 -1.3(4) . . . . ?
C11 C12 C13 C17 -179.8(2) . . . . ?
C12 C13 C14 C15 0.8(4) . . . . ?
C17 C13 C14 C15 179.4(2) . . . . ?
C13 C14 C15 C10 2.4(3) . . . . ?
C13 C14 C15 C18 -172.8(2) . . . . ?
C11 C10 C15 C14 -5.1(3) . . . . ?
N2 C10 C15 C14 179.20(18) . . . . ?
C11 C10 C15 C18 170.01(18) . . . . ?
N2 C10 C15 C18 -5.7(3) . . . . ?
Be3A N4 C19 C24 51.6(5) . . . . ?
Be1 N4 C19 C24 -58.2(3) . . . . ?
Be3B N4 C19 C24 44.8(5) . . . . ?
Be3A N4 C19 C20 -125.5(4) . . . . ?
Be1 N4 C19 C20 124.7(2) . . . . ?
Be3B N4 C19 C20 -132.3(4) . . . . ?
C24 C19 C20 C21 3.6(3) . . . . ?
N4 C19 C20 C21 -179.34(19) . . . . ?
C24 C19 C20 C25 -170.94(19) . . . . ?
N4 C19 C20 C25 6.2(3) . . . . ?
C19 C20 C21 C22 -0.1(3) . . . . ?
C25 C20 C21 C22 174.55(19) . . . . ?
C20 C21 C22 C23 -2.6(3) . . . . ?
C20 C21 C22 C26 179.0(2) . . . . ?
C21 C22 C23 C24 1.9(3) . . . . ?
C26 C22 C23 C24 -179.7(2) . . . . ?
C22 C23 C24 C19 1.5(3) . . . . ?
C22 C23 C24 C27 -173.33(19) . . . . ?
C20 C19 C24 C23 -4.3(3) . . . . ?
N4 C19 C24 C23 178.58(19) . . . . ?
C20 C19 C24 C27 170.42(19) . . . . ?
N4 C19 C24 C27 -6.7(3) . . . . ?
Be3B N5 C28 C33 56.3(5) . . . . ?
Be1 N5 C28 C33 -61.1(3) . . . . ?
Be3A N5 C28 C33 45.1(4) . . . . ?
Be3B N5 C28 C29 -121.6(5) . . . . ?
Be1 N5 C28 C29 121.0(2) . . . . ?
Be3A N5 C28 C29 -132.8(4) . . . . ?
C33 C28 C29 C30 4.8(3) . . . . ?
N5 C28 C29 C30 -177.29(17) . . . . ?
C33 C28 C29 C34 -172.93(17) . . . . ?
N5 C28 C29 C34 5.0(3) . . . . ?
C28 C29 C30 C31 0.0(3) . . . . ?
C34 C29 C30 C31 177.78(18) . . . . ?
C29 C30 C31 C32 -3.4(3) . . . . ?
C29 C30 C31 C35 177.63(19) . . . . ?
C30 C31 C32 C33 2.1(3) . . . . ?
C35 C31 C32 C33 -178.94(19) . . . . ?
C31 C32 C33 C28 2.6(3) . . . . ?
C31 C32 C33 C36 -172.40(17) . . . . ?
C29 C28 C33 C32 -6.0(3) . . . . ?
N5 C28 C33 C32 176.02(16) . . . . ?
C29 C28 C33 C36 168.81(17) . . . . ?
N5 C28 C33 C36 -9.1(3) . . . . ?
C6 C1 C2 C3 4.3(3) . . . . ?
N1 C1 C2 C3 -178.89(17) . . . . ?
C6 C1 C2 C7 -172.51(17) . . . . ?
N1 C1 C2 C7 4.3(3) . . . . ?
C1 C2 C3 C4 -1.6(3) . . . . ?
C7 C2 C3 C4 175.31(17) . . . . ?
C2 C3 C4 C5 -1.8(3) . . . . ?
C2 C3 C4 C8 179.97(18) . . . . ?
C3 C4 C5 C6 2.5(3) . . . . ?
C8 C4 C5 C6 -179.27(18) . . . . ?
C4 C5 C6 C1 0.1(3) . . . . ?
C4 C5 C6 C9 -176.68(17) . . . . ?
C2 C1 C6 C5 -3.6(3) . . . . ?
N1 C1 C6 C5 179.65(17) . . . . ?
C2 C1 C6 C9 173.17(17) . . . . ?
N1 C1 C6 C9 -3.6(3) . . . . ?
C19 N4 Be1 N1 -5.1(3) . . . . ?
Be3A N4 Be1 N1 -128.1(5) . . . . ?
Be3B N4 Be1 N1 -125.2(5) . . . . ?
C19 N4 Be1 N2 -115.4(2) . . . . ?
Be3A N4 Be1 N2 121.6(5) . . . . ?
Be3B N4 Be1 N2 124.5(5) . . . . ?
C19 N4 Be1 N5 119.8(2) . . . . ?
Be3A N4 Be1 N5 -3.3(5) . . . . ?
Be3B N4 Be1 N5 -0.3(5) . . . . ?
C19 N4 Be1 Be2B -53.4(5) . . . . ?
Be3B N4 Be1 Be2B -173.6(7) . . . . ?
C19 N4 Be1 Be3A 123.1(5) . . . . ?
C19 N4 Be1 Be2A -63.7(3) . . . . ?
Be3A N4 Be1 Be2A 173.2(5) . . . . ?
C19 N4 Be1 Be3B 120.1(5) . . . . ?
C1 N1 Be1 N4 115.0(2) . . . . ?
Be2B N1 Be1 N4 -117.7(7) . . . . ?
Be2A N1 Be1 N4 -124.6(3) . . . . ?
C1 N1 Be1 N2 -120.87(18) . . . . ?
Be2B N1 Be1 N2 6.4(7) . . . . ?
Be2A N1 Be1 N2 -0.5(3) . . . . ?
C1 N1 Be1 N5 4.0(3) . . . . ?
Be2B N1 Be1 N5 131.3(7) . . . . ?
Be2A N1 Be1 N5 124.4(3) . . . . ?
C1 N1 Be1 Be2B -127.3(7) . . . . ?
C1 N1 Be1 Be3A 65.5(4) . . . . ?
Be2A N1 Be1 Be3A -174.1(4) . . . . ?
C1 N1 Be1 Be2A -120.4(3) . . . . ?
C1 N1 Be1 Be3B 52.6(4) . . . . ?
Be2B N1 Be1 Be3B 179.8(8) . . . . ?
C10 N2 Be1 N4 -0.6(3) . . . . ?
Be2A N2 Be1 N4 124.7(4) . . . . ?
Be2B N2 Be1 N4 118.8(6) . . . . ?
C10 N2 Be1 N1 -124.72(19) . . . . ?
Be2A N2 Be1 N1 0.6(3) . . . . ?
Be2B N2 Be1 N1 -5.4(6) . . . . ?
C10 N2 Be1 N5 110.4(2) . . . . ?
Be2A N2 Be1 N5 -124.4(4) . . . . ?
Be2B N2 Be1 N5 -130.3(6) . . . . ?
C10 N2 Be1 Be2B -119.4(6) . . . . ?
C10 N2 Be1 Be3A 49.3(4) . . . . ?
Be2A N2 Be1 Be3A 174.6(4) . . . . ?
C10 N2 Be1 Be2A -125.3(4) . . . . ?
C10 N2 Be1 Be3B 61.8(4) . . . . ?
Be2B N2 Be1 Be3B -178.9(7) . . . . ?
C28 N5 Be1 N4 128.28(18) . . . . ?
Be3B N5 Be1 N4 0.4(6) . . . . ?
Be3A N5 Be1 N4 2.8(4) . . . . ?
C28 N5 Be1 N1 -107.2(2) . . . . ?
Be3B N5 Be1 N1 124.9(6) . . . . ?
Be3A N5 Be1 N1 127.3(4) . . . . ?
C28 N5 Be1 N2 3.9(3) . . . . ?
Be3B N5 Be1 N2 -124.0(6) . . . . ?
Be3A N5 Be1 N2 -121.6(4) . . . . ?
C28 N5 Be1 Be2B -59.6(6) . . . . ?
Be3B N5 Be1 Be2B 172.5(8) . . . . ?
C28 N5 Be1 Be3A 125.4(4) . . . . ?
C28 N5 Be1 Be2A -48.2(4) . . . . ?
Be3A N5 Be1 Be2A -173.6(5) . . . . ?
C28 N5 Be1 Be3B 127.9(6) . . . . ?
C6_1 N3A Be2A N2 149.1(5) . . . . ?
C6_1 N3A Be2A N1 -26.3(16) . . . . ?
C6_1 N3A Be2A Be1 142.7(17) . . . . ?
C10 N2 Be2A N3A -41.4(6) . . . . ?
Be1 N2 Be2A N3A -177.9(5) . . . . ?
C10 N2 Be2A N1 136.0(3) . . . . ?
Be1 N2 Be2A N1 -0.6(3) . . . . ?
C10 N2 Be2A Be1 136.5(2) . . . . ?
C1 N1 Be2A N3A -51.5(11) . . . . ?
Be1 N1 Be2A N3A 176.4(10) . . . . ?
C1 N1 Be2A N2 132.6(3) . . . . ?
Be1 N1 Be2A N2 0.6(3) . . . . ?
C1 N1 Be2A Be1 132.0(2) . . . . ?
C1 N1 Be2B N3B -43.0(12) . . . . ?
Be1 N1 Be2B N3B -178.9(10) . . . . ?
C1 N1 Be2B N2 129.4(5) . . . . ?
Be1 N1 Be2B N2 -6.4(7) . . . . ?
C1 N1 Be2B Be1 135.8(3) . . . . ?
C6_2 N3B Be2B N1 -168.2(7) . . . . ?
C6_2 N3B Be2B N2 25(3) . . . . ?
C6_2 N3B Be2B Be1 -171(3) . . . . ?
C10 N2 Be2B N1 137.9(6) . . . . ?
Be1 N2 Be2B N1 6.5(7) . . . . ?
C10 N2 Be2B N3B -55(2) . . . . ?
Be1 N2 Be2B N3B 174(2) . . . . ?
C10 N2 Be2B Be1 131.4(2) . . . . ?
C19 N4 Be3A N2A 46.8(8) . . . . ?
Be1 N4 Be3A N2A 179.8(7) . . . . ?
C19 N4 Be3A N5 -129.7(4) . . . . ?
Be1 N4 Be3A N5 3.3(5) . . . . ?
C19 N4 Be3A Be1 -133.0(2) . . . . ?
C6_3 N2A Be3A N4 -139.7(5) . . . . ?
C6_3 N2A Be3A N5 34(2) . . . . ?
C6_3 N2A Be3A Be1 -139(2) . . . . ?
C28 N5 Be3A N4 -135.4(4) . . . . ?
Be1 N5 Be3A N4 -3.3(5) . . . . ?
C28 N5 Be3A N2A 50.4(15) . . . . ?
Be1 N5 Be3A N2A -177.5(15) . . . . ?
C28 N5 Be3A Be1 -132.1(2) . . . . ?
C28 N5 Be3B N2B 41.0(12) . . . . ?
Be1 N5 Be3B N2B 178.6(9) . . . . ?
C28 N5 Be3B N4 -137.9(4) . . . . ?
Be1 N5 Be3B N4 -0.4(5) . . . . ?
C28 N5 Be3B Be1 -137.6(3) . . . . ?
C6_4 N2B Be3B N5 146.2(7) . . . . ?
C6_4 N2B Be3B N4 -36(2) . . . . ?
C6_4 N2B Be3B Be1 151(4) . . . . ?
C19 N4 Be3B N5 -129.7(5) . . . . ?
Be1 N4 Be3B N5 0.4(5) . . . . ?
C19 N4 Be3B N2B 51.9(18) . . . . ?
Be1 N4 Be3B N2B -178.0(18) . . . . ?
C19 N4 Be3B Be1 -130.1(2) . . . . ?
C6_1 C1_1 C2_1 C3_1 -0.3(6) . . . . ?
C7_1 C1_1 C2_1 C3_1 -178.4(4) . . . . ?
C1_1 C2_1 C3_1 C4_1 -0.8(6) . . . . ?
C1_1 C2_1 C3_1 C8_1 176.5(5) . . . . ?
C2_1 C3_1 C4_1 C5_1 0.4(7) . . . . ?
C8_1 C3_1 C4_1 C5_1 -176.9(5) . . . . ?
C3_1 C4_1 C5_1 C6_1 1.1(7) . . . . ?
C3_1 C4_1 C5_1 C9_1 178.9(4) . . . . ?
Be2A N3A C6_1 C5_1 -169.1(7) . . . . ?
Be2A N3A C6_1 C1_1 8.7(9) . . . . ?
C4_1 C5_1 C6_1 N3A 175.7(4) . . . . ?
C9_1 C5_1 C6_1 N3A -2.2(5) . . . . ?
C4_1 C5_1 C6_1 C1_1 -2.2(6) . . . . ?
C9_1 C5_1 C6_1 C1_1 180.0(3) . . . . ?
C2_1 C1_1 C6_1 N3A -176.0(4) . . . . ?
C7_1 C1_1 C6_1 N3A 2.0(6) . . . . ?
C2_1 C1_1 C6_1 C5_1 1.8(6) . . . . ?
C7_1 C1_1 C6_1 C5_1 179.8(3) . . . . ?
C6_2 C1_2 C2_2 C3_2 -0.2(9) . . . . ?
C7_2 C1_2 C2_2 C3_2 -178.2(7) . . . . ?
C1_2 C2_2 C3_2 C4_2 -0.8(9) . . . . ?
C1_2 C2_2 C3_2 C8_2 176.4(8) . . . . ?
C2_2 C3_2 C4_2 C5_2 1.4(11) . . . . ?
C8_2 C3_2 C4_2 C5_2 -175.9(8) . . . . ?
C3_2 C4_2 C5_2 C6_2 -0.9(11) . . . . ?
C3_2 C4_2 C5_2 C9_2 179.0(7) . . . . ?
C4_2 C5_2 C6_2 C1_2 -0.2(11) . . . . ?
C9_2 C5_2 C6_2 C1_2 179.9(6) . . . . ?
C4_2 C5_2 C6_2 N3B 179.7(6) . . . . ?
C9_2 C5_2 C6_2 N3B -0.2(10) . . . . ?
C2_2 C1_2 C6_2 C5_2 0.7(10) . . . . ?
C7_2 C1_2 C6_2 C5_2 178.8(7) . . . . ?
C2_2 C1_2 C6_2 N3B -179.2(6) . . . . ?
C7_2 C1_2 C6_2 N3B -1.1(10) . . . . ?
Be2B N3B C6_2 C5_2 -32.2(15) . . . . ?
Be2B N3B C6_2 C1_2 147.7(12) . . . . ?
C6_3 C1_3 C2_3 C3_3 -0.2(6) . . . . ?
C7_3 C1_3 C2_3 C3_3 178.3(4) . . . . ?
C1_3 C2_3 C3_3 C4_3 0.0(6) . . . . ?
C1_3 C2_3 C3_3 C8_3 -178.5(4) . . . . ?
C2_3 C3_3 C4_3 C5_3 0.9(7) . . . . ?
C8_3 C3_3 C4_3 C5_3 179.3(5) . . . . ?
C3_3 C4_3 C5_3 C6_3 -1.5(8) . . . . ?
C3_3 C4_3 C5_3 C9_3 179.8(4) . . . . ?
C2_3 C1_3 C6_3 N2A 177.2(3) . . . . ?
C7_3 C1_3 C6_3 N2A -1.3(6) . . . . ?
C2_3 C1_3 C6_3 C5_3 -0.4(6) . . . . ?
C7_3 C1_3 C6_3 C5_3 -178.9(4) . . . . ?
Be3A N2A C6_3 C1_3 -23.7(10) . . . . ?
Be3A N2A C6_3 C5_3 153.9(8) . . . . ?
C4_3 C5_3 C6_3 C1_3 1.1(7) . . . . ?
C9_3 C5_3 C6_3 C1_3 179.9(4) . . . . ?
C4_3 C5_3 C6_3 N2A -176.5(4) . . . . ?
C9_3 C5_3 C6_3 N2A 2.2(6) . . . . ?
C6_4 C1_4 C2_4 C3_4 0.7(7) . . . . ?
C7_4 C1_4 C2_4 C3_4 176.3(5) . . . . ?
C1_4 C2_4 C3_4 C4_4 1.5(7) . . . . ?
C1_4 C2_4 C3_4 C8_4 -176.0(5) . . . . ?
C2_4 C3_4 C4_4 C5_4 -1.7(9) . . . . ?
C8_4 C3_4 C4_4 C5_4 175.7(5) . . . . ?
C3_4 C4_4 C5_4 C6_4 -0.3(9) . . . . ?
C3_4 C4_4 C5_4 C9_4 177.4(5) . . . . ?
C4_4 C5_4 C6_4 C1_4 2.4(8) . . . . ?
C9_4 C5_4 C6_4 C1_4 -175.1(5) . . . . ?
C4_4 C5_4 C6_4 N2B -177.5(5) . . . . ?
C9_4 C5_4 C6_4 N2B 5.0(7) . . . . ?
C2_4 C1_4 C6_4 C5_4 -2.6(7) . . . . ?
C7_4 C1_4 C6_4 C5_4 -178.2(4) . . . . ?
C2_4 C1_4 C6_4 N2B 177.2(4) . . . . ?
C7_4 C1_4 C6_4 N2B 1.6(7) . . . . ?
Be3B N2B C6_4 C5_4 52.2(10) . . . . ?
Be3B N2B C6_4 C1_4 -127.7(8) . . . . ?
C6_5 C1_5 C2_5 C3_5 1.0(10) . . . . ?
C1_5 C2_5 C3_5 C4_5 1.0(12) . . . . ?
C2_5 C3_5 C4_5 C5_5 -0.4(14) . . . . ?
C3_5 C4_5 C5_5 C6_5 -2.3(14) . . . . ?
C4_5 C5_5 C6_5 C1_5 4.2(13) . . . . ?
C2_5 C1_5 C6_5 C5_5 -3.7(11) . . . . ?
C6_6 C1_6 C2_6 C3_6 2.0(18) . . . . ?
C1_6 C2_6 C3_6 C4_6 2.4(15) . . . . ?
C2_6 C3_6 C4_6 C5_6 -3(2) . . . . ?
C3_6 C4_6 C5_6 C6_6 0(2) . . . . ?
C2_6 C1_6 C6_6 C5_6 -5(2) . . . . ?
C4_6 C5_6 C6_6 C1_6 4(2) . . . . ?
